data_1505662
loop_
_publ_author_name
'Batsanov, Andrei S.'
'Knowles, Jonathan P.'
'Lightfoot, Andrew P.'
'Maw, Graham'
'Thirsk, Carl E.'
'Twiddle, Steven J. R.'
'Whiting, Andrew'

_publ_section_title
;
 A novel, efficient, diastereo- and enantioselective Mukaiyama aldol-based
 synthesis of a vinyl cyclopentanone core derivative of viridenomycin.
;
_journal_issue 26
_journal_name_full 'Organic letters'
_journal_page_first 5565
_journal_page_last 5568
_journal_paper_doi 10.1021/ol7025262
_journal_volume 9
_journal_year 2007
_chemical_absolute_configuration ad
_chemical_formula_moiety 'C19 H29 N3 O7 Si'
_chemical_formula_sum 'C19 H29 N3 O7 Si'
_chemical_formula_weight 439.54
_chemical_melting_point 370.7(5)
_chemical_name_systematic
; N-2,4-Dinitrophenyl 3-(tert-butyldimethylsilyloxy|)-2-methoxy-4
-methylpent-4-enamide  
;
_chemical_optical_rotation '[\a]~D~^23^=+104 (c=0.68, DCM)'
_space_group_IT_number 4
_symmetry_cell_setting monoclinic
_symmetry_space_group_name_Hall 'P 2yb'
_symmetry_space_group_name_H-M 'P 1 21 1'
_atom_sites_solution_hydrogens difmap
_atom_sites_solution_primary direct
_atom_sites_solution_secondary difmap
_audit_creation_method SHELXL-97
_cell_angle_alpha 90.00
_cell_angle_beta 109.32(1)
_cell_angle_gamma 90.00
_cell_formula_units_Z 2
_cell_length_a 13.1833(12)
_cell_length_b 6.6134(6)
_cell_length_c 13.7973(12)
_cell_measurement_reflns_used 6994
_cell_measurement_temperature 120(2)
_cell_measurement_theta_max 33.32
_cell_measurement_theta_min 2.61
_cell_volume 1135.19(19)
_computing_cell_refinement 'SAINT version 6.45A (Bruker, 2003)'
_computing_data_collection 'SMART version 5.625 (Bruker, 2001)'
_computing_data_reduction 'SAINT version 6.45A (Bruker, 2003)'
_computing_molecular_graphics 'SHELXTL version 6.14 (Bruker, 2003)'
_computing_publication_material 'SHELXTL version 6.14 (Bruker, 2003)'
_computing_structure_refinement 'SHELXTL version 6.14 (Bruker, 2003)'
_computing_structure_solution 'SHELXTL version 6.14 (Bruker, 2003)'
_diffrn_ambient_temperature 120(2)
_diffrn_detector_area_resol_mean 5.6
_diffrn_measured_fraction_theta_full 1.000
_diffrn_measured_fraction_theta_max 1.000
_diffrn_measurement_device_type 'Bruker SMART 6K CCD area detector'
_diffrn_measurement_method '\w scans'
_diffrn_radiation_monochromator graphite
_diffrn_radiation_source 'fine-focus sealed tube'
_diffrn_radiation_type MoK\a
_diffrn_radiation_wavelength 0.71073
_diffrn_reflns_av_R_equivalents 0.0290
_diffrn_reflns_av_sigmaI/netI 0.0364
_diffrn_reflns_limit_h_max 18
_diffrn_reflns_limit_h_min -18
_diffrn_reflns_limit_k_max 9
_diffrn_reflns_limit_k_min -9
_diffrn_reflns_limit_l_max 19
_diffrn_reflns_limit_l_min -19
_diffrn_reflns_number 15792
_diffrn_reflns_theta_full 29.99
_diffrn_reflns_theta_max 29.99
_diffrn_reflns_theta_min 1.56
_diffrn_standards_number 0
_exptl_absorpt_coefficient_mu 0.147
_exptl_absorpt_correction_T_max 1.0000
_exptl_absorpt_correction_T_min 0.8159
_exptl_absorpt_correction_type multi-scan
_exptl_absorpt_process_details 'SADABS 2.10 (Bruker, 2003)'
_exptl_crystal_colour colourless
_exptl_crystal_density_diffrn 1.286
_exptl_crystal_density_method 'not measured'
_exptl_crystal_description needle
_exptl_crystal_F_000 468
_exptl_crystal_size_max 0.64
_exptl_crystal_size_mid 0.10
_exptl_crystal_size_min 0.09
_refine_diff_density_max 0.399
_refine_diff_density_min -0.197
_refine_diff_density_rms 0.046
_refine_ls_abs_structure_details 'Flack H D (1983), Acta Cryst. A39, 876-881'
_refine_ls_abs_structure_Flack 0.007(86)
_refine_ls_extinction_method none
_refine_ls_goodness_of_fit_ref 1.047
_refine_ls_hydrogen_treatment mixed
_refine_ls_matrix_type full
_refine_ls_number_parameters 297
_refine_ls_number_reflns 6620
_refine_ls_number_restraints 1
_refine_ls_restrained_S_all 1.047
_refine_ls_R_factor_all 0.0425
_refine_ls_R_factor_gt 0.0369
_refine_ls_shift/su_max 0.001
_refine_ls_shift/su_mean 0.000
_refine_ls_structure_factor_coef Fsqd
_refine_ls_weighting_details 'calc w=1/[\s^2^(Fo^2^)+(0.0598P)^2^] where P=(Fo^2^+2Fc^2^)/3'
_refine_ls_weighting_scheme calc
_refine_ls_wR_factor_gt 0.0945
_refine_ls_wR_factor_ref 0.0979
_reflns_Friedel_coverage 0.85
_reflns_number_gt 5963
_reflns_number_total 6620
_reflns_threshold_expression I>2\s(I)
_cod_data_source_file ol7025262-file002.cif
_cod_data_source_block 15
_cod_depositor_comments
;
The following automatic conversions were performed:

'_symmetry_cell_setting' value 'Monoclinic' changed to 'monoclinic'
according to /home/saulius/struct/CIF-dictionaries/cif_core.dic
dictionary named 'cif_core.dic' version 2.4.1 from 2010-06-29.

Automatic conversion script
Id: cif_fix_values 1715 2011-07-08 13:25:40Z adriana 
;
_cod_original_cell_volume 1135.2(2)
_cod_original_sg_symbol_H-M 'P 21'
_cod_database_code 1505662

loop_
_symmetry_equiv_pos_as_xyz
'x, y, z'
'-x, y+1/2, -z'

loop_
_atom_site_label
_atom_site_type_symbol
_atom_site_fract_x
_atom_site_fract_y
_atom_site_fract_z
_atom_site_U_iso_or_equiv
_atom_site_adp_type
_atom_site_occupancy
_atom_site_symmetry_multiplicity
_atom_site_calc_flag
_atom_site_refinement_flags
Si Si 0.23095(3) 0.24711(6) 0.08287(3) 0.02209(9) Uani 1 1 d .
O1 O 0.32097(8) 0.18733(16) 0.19515(7) 0.0224(2) Uani 1 1 d .
O2 O 0.40003(8) 0.11083(17) 0.40992(8) 0.0249(2) Uani 1 1 d .
O3 O 0.14576(8) -0.12047(17) 0.28630(8) 0.0270(2) Uani 1 1 d .
O4 O 0.28399(9) 0.53165(18) 0.44671(9) 0.0310(2) Uani 1 1 d .
O5 O 0.19069(9) 0.7342(2) 0.50560(9) 0.0377(3) Uani 1 1 d .
O6 O -0.18557(9) 0.7252(2) 0.39726(9) 0.0399(3) Uani 1 1 d .
O7 O -0.27549(9) 0.4770(2) 0.30602(9) 0.0320(2) Uani 1 1 d .
N1 N 0.19580(9) 0.19686(19) 0.35528(9) 0.0223(2) Uani 1 1 d .
H1N H 0.2519(19) 0.267(4) 0.3780(17) 0.046(6) Uiso 1 1 d .
N2 N 0.19774(10) 0.5874(2) 0.45483(9) 0.0249(2) Uani 1 1 d .
N3 N -0.19108(10) 0.5634(2) 0.35275(9) 0.0271(3) Uani 1 1 d .
C1 C 0.46599(11) -0.0615(3) 0.24550(11) 0.0272(3) Uani 1 1 d .
C2 C 0.48915(13) -0.2533(4) 0.22977(12) 0.0366(4) Uani 1 1 d .
H21 H 0.563(2) -0.294(4) 0.2398(18) 0.056(7) Uiso 1 1 d .
H22 H 0.441(2) -0.358(4) 0.215(2) 0.062(8) Uiso 1 1 d .
C3 C 0.54921(13) 0.1002(3) 0.27707(15) 0.0393(4) Uani 1 1 d .
H31 H 0.5619 0.1363 0.3490 0.067(4) Uiso 1 1 d R
H32 H 0.5242 0.2196 0.2336 0.067(4) Uiso 1 1 d R
H33 H 0.6162 0.0510 0.2693 0.067(4) Uiso 1 1 d R
C4 C 0.35071(10) -0.0105(2) 0.23514(10) 0.0208(3) Uani 1 1 d .
H4 H 0.3025 -0.1099 0.1869 0.025 Uiso 1 1 d R
C5 C 0.33328(10) -0.0287(2) 0.33985(10) 0.0210(2) Uani 1 1 d .
H5 H 0.3530 -0.1687 0.3670 0.025 Uiso 1 1 d R
C6 C 0.21357(10) 0.0073(2) 0.32439(10) 0.0214(3) Uani 1 1 d .
C7 C 0.42243(13) 0.0525(3) 0.51484(11) 0.0334(4) Uani 1 1 d .
H71 H 0.3547 0.0297 0.5280 0.049(4) Uiso 1 1 d R
H72 H 0.4630 0.1601 0.5600 0.049(4) Uiso 1 1 d R
H73 H 0.4649 -0.0723 0.5284 0.049(4) Uiso 1 1 d R
C8 C 0.10051(10) 0.2841(2) 0.35548(10) 0.0205(3) Uani 1 1 d .
C9 C 0.09957(11) 0.4741(2) 0.40147(10) 0.0214(3) Uani 1 1 d .
C10 C 0.00449(11) 0.5653(2) 0.40101(10) 0.0228(3) Uani 1 1 d .
H10 H 0.0051 0.6936 0.4322 0.027 Uiso 1 1 d R
C11 C -0.09069(11) 0.4652(2) 0.35420(11) 0.0226(3) Uani 1 1 d .
C12 C -0.09441(11) 0.2775(2) 0.30899(11) 0.0253(3) Uani 1 1 d .
H12 H -0.1613 0.2113 0.2779 0.030 Uiso 1 1 d R
C13 C 0.00056(11) 0.1875(2) 0.30972(11) 0.0241(3) Uani 1 1 d .
H13 H -0.0015 0.0585 0.2788 0.029 Uiso 1 1 d R
C14 C 0.19701(14) 0.5154(3) 0.09632(14) 0.0365(4) Uani 1 1 d .
H141 H 0.1823 0.5332 0.1610 0.061(4) Uiso 1 1 d R
H142 H 0.1332 0.5531 0.0387 0.061(4) Uiso 1 1 d R
H143 H 0.2575 0.6016 0.0965 0.061(4) Uiso 1 1 d R
C15 C 0.10747(13) 0.0899(3) 0.05534(14) 0.0357(4) Uani 1 1 d .
H151 H 0.1274 -0.0533 0.0643 0.060(4) Uiso 1 1 d R
H152 H 0.0608 0.1135 -0.0155 0.060(4) Uiso 1 1 d R
H153 H 0.0692 0.1269 0.1027 0.060(4) Uiso 1 1 d R
C16 C 0.28891(13) 0.2216(3) -0.02462(11) 0.0298(3) Uani 1 1 d .
C17 C 0.39691(17) 0.3325(4) 0.00190(16) 0.0547(6) Uani 1 1 d .
H171 H 0.4265 0.3145 -0.0540 0.049(4) Uiso 1 1 d R
H172 H 0.4472 0.2770 0.0656 0.049(4) Uiso 1 1 d R
H173 H 0.3860 0.4768 0.0111 0.049(4) Uiso 1 1 d R
C18 C 0.30592(18) -0.0032(3) -0.04510(13) 0.0428(4) Uani 1 1 d .
H181 H 0.3348 -0.0138 -0.1018 0.057(4) Uiso 1 1 d R
H182 H 0.2370 -0.0746 -0.0633 0.057(4) Uiso 1 1 d R
H183 H 0.3567 -0.0638 0.0168 0.057(4) Uiso 1 1 d R
C19 C 0.21049(18) 0.3148(3) -0.12338(13) 0.0437(5) Uani 1 1 d .
H191 H 0.1968 0.4563 -0.1107 0.051(4) Uiso 1 1 d R
H192 H 0.1427 0.2394 -0.1439 0.051(4) Uiso 1 1 d R
H193 H 0.2421 0.3079 -0.1784 0.051(4) Uiso 1 1 d R

loop_
_atom_site_aniso_label
_atom_site_aniso_U_11
_atom_site_aniso_U_22
_atom_site_aniso_U_33
_atom_site_aniso_U_23
_atom_site_aniso_U_13
_atom_site_aniso_U_12
Si 0.01761(16) 0.02166(17) 0.02347(16) -0.00061(15) 0.00202(12) 0.00168(14)
O1 0.0179(4) 0.0267(5) 0.0205(4) 0.0006(4) 0.0036(3) 0.0004(4)
O2 0.0185(4) 0.0348(6) 0.0205(5) -0.0037(4) 0.0051(4) -0.0049(4)
O3 0.0193(5) 0.0266(5) 0.0340(5) -0.0060(4) 0.0075(4) -0.0028(4)
O4 0.0209(5) 0.0288(6) 0.0419(6) -0.0046(5) 0.0085(4) -0.0025(4)
O5 0.0371(6) 0.0381(6) 0.0415(6) -0.0193(6) 0.0176(5) -0.0099(6)
O6 0.0335(6) 0.0457(8) 0.0392(6) -0.0089(6) 0.0102(5) 0.0153(6)
O7 0.0203(5) 0.0440(7) 0.0307(5) 0.0064(5) 0.0072(4) 0.0077(5)
N1 0.0151(5) 0.0239(6) 0.0282(6) -0.0043(5) 0.0078(4) -0.0021(4)
N2 0.0236(6) 0.0257(6) 0.0253(6) -0.0028(5) 0.0080(5) -0.0026(5)
N3 0.0242(6) 0.0361(7) 0.0217(5) 0.0036(5) 0.0087(5) 0.0110(5)
C1 0.0170(6) 0.0461(9) 0.0179(6) 0.0014(6) 0.0049(5) 0.0080(6)
C2 0.0273(7) 0.0529(10) 0.0282(7) -0.0013(8) 0.0074(6) 0.0172(9)
C3 0.0189(7) 0.0588(12) 0.0405(9) 0.0012(8) 0.0100(6) -0.0021(7)
C4 0.0170(6) 0.0245(7) 0.0198(6) -0.0021(5) 0.0047(5) 0.0027(5)
C5 0.0152(5) 0.0257(6) 0.0215(6) -0.0021(5) 0.0051(4) 0.0012(5)
C6 0.0174(6) 0.0249(7) 0.0221(6) -0.0002(5) 0.0069(5) -0.0002(5)
C7 0.0274(7) 0.0504(10) 0.0204(6) -0.0018(6) 0.0051(6) 0.0008(7)
C8 0.0180(6) 0.0234(7) 0.0212(6) 0.0000(5) 0.0081(5) 0.0007(5)
C9 0.0198(6) 0.0246(6) 0.0200(6) -0.0005(5) 0.0068(5) -0.0014(5)
C10 0.0249(7) 0.0232(7) 0.0213(6) 0.0004(5) 0.0089(5) 0.0040(5)
C11 0.0195(6) 0.0287(7) 0.0201(6) 0.0022(5) 0.0073(5) 0.0060(5)
C12 0.0174(6) 0.0328(8) 0.0252(6) -0.0012(6) 0.0065(5) 0.0001(5)
C13 0.0191(6) 0.0258(7) 0.0278(6) -0.0051(5) 0.0082(5) -0.0007(5)
C14 0.0297(8) 0.0276(8) 0.0464(9) -0.0048(7) 0.0049(7) 0.0063(6)
C15 0.0216(7) 0.0376(9) 0.0389(9) 0.0050(7) -0.0022(6) -0.0033(6)
C16 0.0318(7) 0.0330(8) 0.0220(6) -0.0001(6) 0.0055(5) -0.0002(6)
C17 0.0470(11) 0.0877(18) 0.0356(9) -0.0070(10) 0.0222(9) -0.0210(11)
C18 0.0581(12) 0.0425(10) 0.0269(8) -0.0010(7) 0.0129(8) 0.0176(9)
C19 0.0610(12) 0.0400(9) 0.0242(7) 0.0050(7) 0.0062(8) 0.0074(9)

loop_
_atom_type_symbol
_atom_type_description
_atom_type_scat_dispersion_real
_atom_type_scat_dispersion_imag
_atom_type_scat_source
C C 0.0033 0.0016 'International Tables Vol C Tables 4.2.6.8 and 6.1.1.4'
H H 0.0000 0.0000 'International Tables Vol C Tables 4.2.6.8 and 6.1.1.4'
N N 0.0061 0.0033 'International Tables Vol C Tables 4.2.6.8 and 6.1.1.4'
O O 0.0106 0.0060 'International Tables Vol C Tables 4.2.6.8 and 6.1.1.4'
Si Si 0.0817 0.0704 'International Tables Vol C Tables 4.2.6.8 and 6.1.1.4'

loop_
_geom_angle_atom_site_label_1
_geom_angle_atom_site_label_2
_geom_angle_atom_site_label_3
_geom_angle
O1 Si C14 104.87(7)
O1 Si C15 111.40(7)
C14 Si C15 109.33(8)
O1 Si C16 111.24(6)
C14 Si C16 109.75(8)
C15 Si C16 110.11(8)
C4 O1 Si 126.99(9)
C5 O2 C7 112.90(12)
C6 N1 C8 129.16(12)
C6 N1 H1N 113.6(16)
C8 N1 H1N 117.2(16)
O5 N2 O4 122.53(13)
O5 N2 C9 118.26(12)
O4 N2 C9 119.21(12)
O6 N3 O7 124.30(13)
O6 N3 C11 118.44(13)
O7 N3 C11 117.26(13)
C2 C1 C3 122.80(15)
C2 C1 C4 118.07(15)
C3 C1 C4 119.07(14)
C1 C2 H21 120.5(16)
C1 C2 H22 125.0(17)
H21 C2 H22 114(2)
C1 C3 H31 109.5
C1 C3 H32 109.5
H31 C3 H32 109.5
C1 C3 H33 109.4
H31 C3 H33 109.5
H32 C3 H33 109.5
O1 C4 C1 112.32(12)
O1 C4 C5 109.15(11)
C1 C4 C5 110.48(11)
O1 C4 H4 108.3
C1 C4 H4 108.2
C5 C4 H4 108.3
O2 C5 C6 111.80(11)
O2 C5 C4 109.75(11)
C6 C5 C4 108.78(11)
O2 C5 H5 108.8
C6 C5 H5 108.8
C4 C5 H5 108.8
O3 C6 N1 126.44(13)
O3 C6 C5 121.70(13)
N1 C6 C5 111.82(12)
O2 C7 H71 109.5
O2 C7 H72 109.5
H71 C7 H72 109.5
O2 C7 H73 109.5
H71 C7 H73 109.5
H72 C7 H73 109.5
N1 C8 C9 121.05(12)
N1 C8 C13 121.63(12)
C9 C8 C13 117.32(12)
C10 C9 C8 121.83(12)
C10 C9 N2 115.19(13)
C8 C9 N2 122.97(12)
C11 C10 C9 118.31(13)
C11 C10 H10 120.8
C9 C10 H10 120.9
C10 C11 C12 122.31(13)
C10 C11 N3 118.11(13)
C12 C11 N3 119.57(13)
C11 C12 C13 119.07(13)
C11 C12 H12 120.4
C13 C12 H12 120.5
C12 C13 C8 121.15(14)
C12 C13 H13 119.4
C8 C13 H13 119.4
Si C14 H141 109.5
Si C14 H142 109.5
H141 C14 H142 109.5
Si C14 H143 109.5
H141 C14 H143 109.5
H142 C14 H143 109.5
Si C15 H151 109.5
Si C15 H152 109.5
H151 C15 H152 109.5
Si C15 H153 109.5
H151 C15 H153 109.5
H152 C15 H153 109.5
C17 C16 C19 108.56(17)
C17 C16 C18 108.92(17)
C19 C16 C18 108.60(14)
C17 C16 Si 110.79(11)
C19 C16 Si 109.37(12)
C18 C16 Si 110.55(12)
C16 C17 H171 109.5
C16 C17 H172 109.5
H171 C17 H172 109.5
C16 C17 H173 109.4
H171 C17 H173 109.5
H172 C17 H173 109.5
C16 C18 H181 109.5
C16 C18 H182 109.5
H181 C18 H182 109.5
C16 C18 H183 109.5
H181 C18 H183 109.5
H182 C18 H183 109.5
C16 C19 H191 109.5
C16 C19 H192 109.5
H191 C19 H192 109.5
C16 C19 H193 109.5
H191 C19 H193 109.5
H192 C19 H193 109.5

loop_
_geom_bond_atom_site_label_1
_geom_bond_atom_site_label_2
_geom_bond_distance
Si O1 1.6577(10)
Si C14 1.8541(17)
Si C15 1.8617(17)
Si C16 1.8873(16)
O1 C4 1.4235(18)
O2 C5 1.4134(17)
O2 C7 1.4314(18)
O3 C6 1.2161(17)
O4 N2 1.2352(17)
O5 N2 1.2183(18)
O6 N3 1.2240(19)
O7 N3 1.2269(18)
N1 C6 1.3688(19)
N1 C8 1.3833(17)
N1 H1N 0.84(2)
N2 C9 1.4657(18)
N3 C11 1.4685(18)
C1 C2 1.339(3)
C1 C3 1.490(2)
C1 C4 1.5166(18)
C2 H21 0.98(2)
C2 H22 0.92(3)
C3 H31 0.9800
C3 H32 0.9800
C3 H33 0.9800
C4 C5 1.5408(19)
C4 H4 1.0000
C5 C6 1.5397(18)
C5 H5 1.0000
C7 H71 0.9800
C7 H72 0.9800
C7 H73 0.9800
C8 C9 1.4097(19)
C8 C13 1.4114(19)
C9 C10 1.3893(19)
C10 C11 1.376(2)
C10 H10 0.9500
C11 C12 1.383(2)
C12 C13 1.3834(19)
C12 H12 0.9500
C13 H13 0.9500
C14 H141 0.9800
C14 H142 0.9800
C14 H143 0.9800
C15 H151 0.9800
C15 H152 0.9800
C15 H153 0.9800
C16 C17 1.534(3)
C16 C19 1.540(2)
C16 C18 1.543(3)
C17 H171 0.9800
C17 H172 0.9800
C17 H173 0.9800
C18 H181 0.9800
C18 H182 0.9800
C18 H183 0.9800
C19 H191 0.9800
C19 H192 0.9800
C19 H193 0.9800

loop_
_geom_hbond_atom_site_label_D
_geom_hbond_atom_site_label_H
_geom_hbond_atom_site_label_A
_geom_hbond_distance_DH
_geom_hbond_distance_HA
_geom_hbond_distance_DA
_geom_hbond_angle_DHA
N1 H1N O2 0.84(2) 2.12(2) 2.6073(16) 117(2)
N1 H1N O4 0.84(2) 1.97(2) 2.6220(17) 134(2)

loop_
_geom_torsion_atom_site_label_1
_geom_torsion_atom_site_label_2
_geom_torsion_atom_site_label_3
_geom_torsion_atom_site_label_4
_geom_torsion
C14 Si O1 C4 161.21(11)
C15 Si O1 C4 43.05(13)
C16 Si O1 C4 -80.21(12)
Si O1 C4 C1 113.77(11)
Si O1 C4 C5 -123.34(10)
C2 C1 C4 O1 -146.07(14)
C3 C1 C4 O1 36.62(17)
C2 C1 C4 C5 91.79(16)
C3 C1 C4 C5 -85.51(16)
C7 O2 C5 C6 83.05(15)
C7 O2 C5 C4 -156.15(12)
O1 C4 C5 O2 -62.07(13)
C1 C4 C5 O2 61.91(15)
O1 C4 C5 C6 60.54(14)
C1 C4 C5 C6 -175.48(12)
C8 N1 C6 O3 3.3(2)
C8 N1 C6 C5 -178.66(13)
O2 C5 C6 O3 -163.29(13)
C4 C5 C6 O3 75.35(17)
O2 C5 C6 N1 18.58(16)
C4 C5 C6 N1 -102.78(13)
C6 N1 C8 C9 172.52(13)
C6 N1 C8 C13 -7.6(2)
N1 C8 C9 C10 179.00(13)
C13 C8 C9 C10 -0.9(2)
N1 C8 C9 N2 -2.4(2)
C13 C8 C9 N2 177.77(13)
O5 N2 C9 C10 9.9(2)
O4 N2 C9 C10 -170.00(13)
O5 N2 C9 C8 -168.83(14)
O4 N2 C9 C8 11.3(2)
C8 C9 C10 C11 0.1(2)
N2 C9 C10 C11 -178.60(12)
C9 C10 C11 C12 0.7(2)
C9 C10 C11 N3 -179.23(12)
O6 N3 C11 C10 -3.4(2)
O7 N3 C11 C10 176.24(12)
O6 N3 C11 C12 176.72(14)
O7 N3 C11 C12 -3.7(2)
C10 C11 C12 C13 -0.7(2)
N3 C11 C12 C13 179.22(13)
C11 C12 C13 C8 -0.1(2)
N1 C8 C13 C12 -179.01(13)
C9 C8 C13 C12 0.8(2)
O1 Si C16 C17 -50.13(16)
C14 Si C16 C17 65.47(16)
C15 Si C16 C17 -174.13(15)
O1 Si C16 C19 -169.76(12)
C14 Si C16 C19 -54.16(14)
C15 Si C16 C19 66.24(14)
O1 Si C16 C18 70.71(13)
C14 Si C16 C18 -173.69(12)
C15 Si C16 C18 -53.29(14)
